data_4060017
loop_
_publ_author_name
'Pillarsetty, Nagavarakishore'
'Raghuraman, Kannan'
'Barnes, Charles L.'
'Katti, Kattesh V.'

_publ_section_title
;
 Design, Synthesis, and Chemistry of Sterically Nondemanding Primary
 Bisphosphines^1^
;
_journal_coden_ASTM JACSAT
_journal_issue 1
_journal_name_full 'Journal of the American Chemical Society'
_journal_page_first 331
_journal_page_last 336
_journal_paper_doi 10.1021/ja047238y
_journal_volume 127
_journal_year 2005
_chemical_formula_sum 'C10.17 H11 Cl0.25 N O P2'
_chemical_formula_weight 234.03
_space_group_IT_number 148
_symmetry_cell_setting rhombohedral
_symmetry_space_group_name_Hall '-R 3'
_symmetry_space_group_name_H-M 'R -3 :H'
_atom_sites_solution_hydrogens geom
_atom_sites_solution_primary direct
_atom_sites_solution_secondary difmap
_cell_angle_alpha 90.00
_cell_angle_beta 90.00
_cell_angle_gamma 120.00
_cell_formula_units_Z 18
_cell_length_a 21.5254(13)
_cell_length_b 21.5254(13)
_cell_length_c 14.1730(12)
_cell_measurement_reflns_used 2391
_cell_measurement_temperature 173(2)
_cell_measurement_theta_max 23.5
_cell_measurement_theta_min 2.6
_cell_volume 5687.2(7)
_diffrn_ambient_temperature 173(2)
_diffrn_detector_area_resol_mean ?
_diffrn_measurement_device_type 'Bruker SMART CCD area detector'
_diffrn_measurement_method 'omega scans'
_diffrn_radiation_monochromator graphite
_diffrn_radiation_source 'fine-focus sealed tube'
_diffrn_radiation_type MoK\a
_diffrn_radiation_wavelength 0.71070
_diffrn_reflns_av_R_equivalents 0.0620
_diffrn_reflns_av_sigmaI/netI 0.0722
_diffrn_reflns_limit_h_max 27
_diffrn_reflns_limit_h_min -23
_diffrn_reflns_limit_k_max 27
_diffrn_reflns_limit_k_min -27
_diffrn_reflns_limit_l_max 18
_diffrn_reflns_limit_l_min -17
_diffrn_reflns_number 11927
_diffrn_reflns_theta_max 27.12
_diffrn_reflns_theta_min 1.80
_diffrn_standards_decay_% 0.0
_diffrn_standards_interval_count ?
_diffrn_standards_interval_time ?
_diffrn_standards_number ?
_exptl_absorpt_coefficient_mu 0.369
_exptl_absorpt_correction_T_max 0.8974
_exptl_absorpt_correction_T_min 0.8817
_exptl_absorpt_correction_type multi-scan
_exptl_absorpt_process_details
;
 Data were corrected for decay and absorption using the program SADABS
 based on the method of R.H. Blessing (Acta Cryst. A51, 33-38, 1995).
;
_exptl_crystal_colour colorless
_exptl_crystal_density_diffrn 1.230
_exptl_crystal_density_meas ?
_exptl_crystal_density_method 'not measured'
_exptl_crystal_description needle
_exptl_crystal_F_000 2183
_exptl_crystal_size_max 0.4
_exptl_crystal_size_mid 0.15
_exptl_crystal_size_min 0.10
_refine_ls_extinction_coef ?
_refine_ls_extinction_method none
_refine_ls_goodness_of_fit_ref 0.987
_refine_ls_hydrogen_treatment mixed
_refine_ls_matrix_type full
_refine_ls_number_parameters 146
_refine_ls_number_reflns 2779
_refine_ls_number_restraints 2
_refine_ls_restrained_S_all 0.987
_refine_ls_R_factor_all 0.1287
_refine_ls_R_factor_gt 0.0628
_refine_ls_shift/su_max 0.002
_refine_ls_shift/su_mean 0.000
_refine_ls_structure_factor_coef Fsqd
_refine_ls_weighting_details 'calc w=1/[\s^2^(Fo^2^)+(0.1084P)^2^+0.0000P] where P=(Fo^2^+2Fc^2^)/3'
_refine_ls_weighting_scheme calc
_refine_ls_wR_factor_gt 0.1682
_refine_ls_wR_factor_ref 0.1949
_reflns_number_gt 1475
_reflns_number_total 2779
_reflns_threshold_expression >2sigma(I)
_cod_original_sg_symbol_H-M R-3
_cod_database_code 4060017

loop_
_symmetry_equiv_pos_as_xyz
'x, y, z'
'-y, x-y, z'
'-x+y, -x, z'
'x+2/3, y+1/3, z+1/3'
'-y+2/3, x-y+1/3, z+1/3'
'-x+y+2/3, -x+1/3, z+1/3'
'x+1/3, y+2/3, z+2/3'
'-y+1/3, x-y+2/3, z+2/3'
'-x+y+1/3, -x+2/3, z+2/3'
'-x, -y, -z'
'y, -x+y, -z'
'x-y, x, -z'
'-x+2/3, -y+1/3, -z+1/3'
'y+2/3, -x+y+1/3, -z+1/3'
'x-y+2/3, x+1/3, -z+1/3'
'-x+1/3, -y+2/3, -z+2/3'
'y+1/3, -x+y+2/3, -z+2/3'
'x-y+1/3, x+2/3, -z+2/3'

loop_
_atom_site_label
_atom_site_type_symbol
_atom_site_fract_x
_atom_site_fract_y
_atom_site_fract_z
_atom_site_U_iso_or_equiv
_atom_site_adp_type
_atom_site_occupancy
_atom_site_symmetry_multiplicity
_atom_site_calc_flag
_atom_site_refinement_flags
_atom_site_disorder_assembly
_atom_site_disorder_group
P1 P 0.05950(7) 0.24149(7) 0.25783(8) 0.0641(4) Uani 1 1 d . . .
H1P1 H 0.094(2) 0.305(2) 0.240(3) 0.071(12) Uiso 1 1 d . . .
H2P1 H 0.0605(18) 0.2456(17) 0.347(2) 0.057(10) Uiso 1 1 d . . .
P2 P -0.17372(8) 0.29951(9) 0.29827(10) 0.0894(5) Uani 1 1 d D . .
H1P2 H -0.1346(19) 0.3577(15) 0.254(3) 0.094(14) Uiso 1 1 d D . .
H2P2 H -0.169(3) 0.296(3) 0.3875(15) 0.15(2) Uiso 1 1 d D . .
O1 O -0.00761(12) 0.36367(11) 0.16274(14) 0.0402(6) Uani 1 1 d . . .
N1 N 0.03240(13) 0.39552(13) 0.31308(16) 0.0304(6) Uani 1 1 d . . .
H1 H 0.0251 0.3804 0.3719 0.036 Uiso 1 1 calc R . .
C1 C -0.00915(16) 0.34771(16) 0.2464(2) 0.0322(7) Uani 1 1 d . . .
C2 C -0.05700(17) 0.27136(16) 0.2805(2) 0.0364(8) Uani 1 1 d . . .
H2 H -0.0526 0.2699 0.3506 0.044 Uiso 1 1 calc R . .
C3 C -0.13540(19) 0.2454(2) 0.2551(2) 0.0491(9) Uani 1 1 d . . .
H3A H -0.1651 0.1961 0.2798 0.059 Uiso 1 1 calc R . .
H3B H -0.1397 0.2427 0.1855 0.059 Uiso 1 1 calc R . .
C4 C -0.0325(2) 0.22248(19) 0.2350(2) 0.0457(9) Uani 1 1 d . . .
H4A H -0.0383 0.2238 0.1659 0.055 Uiso 1 1 calc R . .
H4B H -0.0658 0.1728 0.2560 0.055 Uiso 1 1 calc R . .
C5 C 0.08628(16) 0.46740(16) 0.29736(19) 0.0286(7) Uani 1 1 d . . .
C6 C 0.14704(17) 0.49608(17) 0.3538(2) 0.0351(8) Uani 1 1 d . . .
H6 H 0.1511 0.4676 0.4019 0.042 Uiso 1 1 calc R . .
C7 C 0.20160(18) 0.56570(19) 0.3406(2) 0.0449(9) Uani 1 1 d . . .
H7 H 0.2428 0.5848 0.3799 0.054 Uiso 1 1 calc R . .
C8 C 0.1971(2) 0.60785(19) 0.2710(2) 0.0483(9) Uani 1 1 d . . .
H8 H 0.2350 0.6556 0.2618 0.058 Uiso 1 1 calc R . .
C9 C 0.1367(2) 0.57972(18) 0.2149(2) 0.0482(9) Uani 1 1 d . . .
H9 H 0.1335 0.6086 0.1665 0.058 Uiso 1 1 calc R . .
C10 C 0.08059(18) 0.51026(16) 0.2275(2) 0.0379(8) Uani 1 1 d . . .
H10 H 0.0388 0.4920 0.1893 0.046 Uiso 1 1 calc R . .
Cl1S Cl 0.31324(18) 0.58788(16) 0.5304(2) 0.115(3) Uiso 0.17 1 d PR . .
C1S C 0.33333(18) 0.66667(16) 0.5713(2) 0.075(4) Uiso 0.50 3 d SPR . .
Cl2S Cl 0.33333(18) 0.66667(16) 0.6262(2) 0.111(3) Uiso 0.25 3 d SPR . .

loop_
_atom_site_aniso_label
_atom_site_aniso_U_11
_atom_site_aniso_U_22
_atom_site_aniso_U_33
_atom_site_aniso_U_23
_atom_site_aniso_U_13
_atom_site_aniso_U_12
P1 0.0689(8) 0.0815(9) 0.0588(7) 0.0059(6) 0.0002(6) 0.0502(7)
P2 0.0880(11) 0.1020(11) 0.0898(11) 0.0139(8) 0.0356(8) 0.0562(9)
O1 0.0507(14) 0.0393(13) 0.0200(11) 0.0006(9) -0.0053(10) 0.0146(11)
N1 0.0408(15) 0.0323(15) 0.0160(12) 0.0025(10) -0.0001(11) 0.0168(12)
C1 0.0377(18) 0.0346(17) 0.0240(16) 0.0002(13) -0.0012(13) 0.0180(15)
C2 0.0432(19) 0.0340(18) 0.0239(16) 0.0014(13) -0.0013(14) 0.0132(15)
C3 0.047(2) 0.044(2) 0.043(2) 0.0049(16) -0.0035(16) 0.0128(18)
C4 0.065(2) 0.041(2) 0.0343(19) 0.0011(15) -0.0062(17) 0.0285(19)
C5 0.0373(17) 0.0339(17) 0.0176(14) -0.0017(12) 0.0035(12) 0.0199(14)
C6 0.0362(18) 0.0425(19) 0.0310(17) -0.0017(14) -0.0009(14) 0.0230(16)
C7 0.0344(19) 0.050(2) 0.045(2) -0.0095(17) -0.0001(16) 0.0172(18)
C8 0.047(2) 0.037(2) 0.049(2) -0.0042(17) 0.0095(18) 0.0119(17)
C9 0.074(3) 0.037(2) 0.0341(19) 0.0074(15) 0.0106(18) 0.028(2)
C10 0.053(2) 0.0371(19) 0.0270(16) -0.0012(14) -0.0050(15) 0.0247(17)

loop_
_cod_changelog_entry_id
_cod_changelog_entry_author
_cod_changelog_entry_date
_cod_changelog_entry_text
1 'Vaitkus, Antanas' 2021-10-23T19:30:00+03:00 'Updated bibliographic information.'
